data_4333952
loop_
_publ_author_name
'Amanda C. Bowman'
'Jason England'
'Stephen Sproules'
'Thomas Weyherm\"uller'
'Karl Wieghardt'

_publ_section_title
;
 Electronic Structures of Homoleptic [Tris(2,2'-bipyridine)M]n Complexes
 of the Early Transition Metals (M = Sc, Y, Ti, Zr, Hf, V, Nb, Ta; n= 1+,
 0, 1-, 2-, 3-): An Experimental and Density Functional Theoretical Study
;
_journal_name_full 'Inorganic Chemistry'
_journal_page_first 2242
_journal_page_last 2256
_journal_paper_doi 10.1021/ic302799s
_journal_volume 52
_journal_year 2013
_chemical_compound_source tetrahydrofuran,diethylether
_chemical_formula_moiety 'C54 H72 N6 Ta, C20 H40 Na O5'
_chemical_formula_sum 'C74 H112 N6 Na O5 Ta'
_chemical_formula_weight 1369.64
_chemical_name_systematic
; 
 ? 
;
_space_group_IT_number 2
_symmetry_cell_setting triclinic
_symmetry_space_group_name_Hall '-P 1'
_symmetry_space_group_name_H-M 'P -1'
_atom_sites_solution_hydrogens geom
_atom_sites_solution_primary direct
_atom_sites_solution_secondary difmap
_audit_creation_method SHELXL-97
_cell_angle_alpha 101.796(10)
_cell_angle_beta 98.280(12)
_cell_angle_gamma 115.563(10)
_cell_formula_units_Z 2
_cell_length_a 13.7748(14)
_cell_length_b 14.105(2)
_cell_length_c 21.909(4)
_cell_measurement_reflns_used 64934
_cell_measurement_temperature 100
_cell_measurement_theta_max 33.0986
_cell_measurement_theta_min 2.6513
_cell_volume 3626.7(10)
_computing_cell_refinement 'DENZO (Bruker AXS, 2006)'
_computing_data_collection 'DATCOL (Bruker AXS, 2006)'
_computing_data_reduction 'DENZO (Bruker AXS, 2006)'
_computing_structure_refinement 'SHELXL-97 (Sheldrick, 2008)'
_computing_structure_solution 'SHELXS-97 (Sheldrick, 2008)'
_diffrn_ambient_temperature 100(2)
_diffrn_detector_area_resol_mean 18.02
_diffrn_measured_fraction_theta_full 0.975
_diffrn_measured_fraction_theta_max 0.975
_diffrn_measurement_device_type 'Bruker AXS Enraf-Nonius KappaCCD'
_diffrn_measurement_method 'CCD \f- and \w-scans'
_diffrn_radiation_monochromator graphite
_diffrn_radiation_source '0.2 x 2mm^2^ focus rotating anode'
_diffrn_radiation_type MoK\a
_diffrn_radiation_wavelength 0.71073
_diffrn_reflns_av_R_equivalents 0.0853
_diffrn_reflns_av_sigmaI/netI 0.0899
_diffrn_reflns_limit_h_max 20
_diffrn_reflns_limit_h_min -20
_diffrn_reflns_limit_k_max 21
_diffrn_reflns_limit_k_min -19
_diffrn_reflns_limit_l_max 33
_diffrn_reflns_limit_l_min -33
_diffrn_reflns_number 57688
_diffrn_reflns_theta_full 32.50
_diffrn_reflns_theta_max 32.50
_diffrn_reflns_theta_min 2.66
_exptl_absorpt_coefficient_mu 1.573
_exptl_absorpt_correction_T_max 0.69878
_exptl_absorpt_correction_T_min 0.38039
_exptl_absorpt_correction_type gaussian
_exptl_absorpt_process_details 'SADABS (Bruker AXS, 2008)'
_exptl_crystal_colour black
_exptl_crystal_density_diffrn 1.254
_exptl_crystal_description prism
_exptl_crystal_F_000 1444
_exptl_crystal_size_max 0.36
_exptl_crystal_size_mid 0.22
_exptl_crystal_size_min 0.12
_refine_diff_density_max 5.031
_refine_diff_density_min -6.384
_refine_diff_density_rms 0.196
_refine_ls_extinction_method none
_refine_ls_goodness_of_fit_ref 1.044
_refine_ls_hydrogen_treatment constr
_refine_ls_matrix_type full
_refine_ls_number_parameters 834
_refine_ls_number_reflns 25624
_refine_ls_number_restraints 100
_refine_ls_restrained_S_all 1.044
_refine_ls_R_factor_all 0.0778
_refine_ls_R_factor_gt 0.0651
_refine_ls_shift/su_max 0.035
_refine_ls_shift/su_mean 0.001
_refine_ls_structure_factor_coef Fsqd
_refine_ls_weighting_details 'calc w=1/[\s^2^(Fo^2^)+(0.0948P)^2^+8.1901P] where P=(Fo^2^+2Fc^2^)/3'
_refine_ls_weighting_scheme calc
_refine_ls_wR_factor_gt 0.1618
_refine_ls_wR_factor_ref 0.1757
_reflns_number_gt 21855
_reflns_number_total 25624
_reflns_threshold_expression >2sigma(I)
_cod_data_source_file ic302799s_si_002.cif
_cod_data_source_block '[Na(thf)5]Ta(tbpy)3'
_cod_original_cell_volume 3626.7(9)
_cod_database_code 4333952

loop_
_symmetry_equiv_pos_as_xyz
'x, y, z'
'-x, -y, -z'

loop_
_atom_site_label
_atom_site_type_symbol
_atom_site_fract_x
_atom_site_fract_y
_atom_site_fract_z
_atom_site_U_iso_or_equiv
_atom_site_adp_type
_atom_site_occupancy
_atom_site_symmetry_multiplicity
_atom_site_calc_flag
_atom_site_refinement_flags
_atom_site_disorder_assembly
_atom_site_disorder_group
Ta1 Ta -0.115979(12) 0.109467(11) -0.234163(7) 0.01738(5) Uani 1 1 d . . .
N1 N -0.0047(3) 0.0837(3) -0.28146(16) 0.0191(5) Uani 1 1 d . . .
C2 C 0.0388(3) 0.1302(3) -0.32858(18) 0.0200(6) Uani 1 1 d . . .
H2 H 0.0328 0.1932 -0.3330 0.024 Uiso 1 1 calc R . .
C3 C 0.0889(3) 0.0911(3) -0.36809(19) 0.0220(7) Uani 1 1 d . . .
H3 H 0.1159 0.1269 -0.3990 0.026 Uiso 1 1 calc R . .
C4 C 0.1021(3) -0.0042(3) -0.36420(19) 0.0203(6) Uani 1 1 d . . .
C5 C 0.0679(3) -0.0465(3) -0.31601(19) 0.0218(7) Uani 1 1 d . . .
H5 H 0.0753 -0.1087 -0.3113 0.026 Uiso 1 1 calc R . .
C6 C 0.0211(3) -0.0001(3) -0.27208(19) 0.0204(6) Uani 1 1 d . . .
C7 C -0.0069(3) -0.0346(3) -0.21878(18) 0.0204(6) Uani 1 1 d . . .
C8 C 0.0134(3) -0.1153(3) -0.19747(19) 0.0216(7) Uani 1 1 d . . .
H8 H 0.0434 -0.1536 -0.2227 0.026 Uiso 1 1 calc R . .
C9 C -0.0088(3) -0.1393(3) -0.14185(19) 0.0207(6) Uani 1 1 d . . .
C10 C -0.0520(4) -0.0772(3) -0.10474(19) 0.0235(7) Uani 1 1 d . . .
H10 H -0.0633 -0.0861 -0.0641 0.028 Uiso 1 1 calc R . .
C11 C -0.0765(4) -0.0058(3) -0.12829(19) 0.0222(7) Uani 1 1 d . . .
H11 H -0.1077 0.0315 -0.1035 0.027 Uiso 1 1 calc R . .
N12 N -0.0595(3) 0.0168(3) -0.18524(16) 0.0205(6) Uani 1 1 d . . .
C13 C 0.1509(4) -0.0514(4) -0.4124(2) 0.0247(7) Uani 1 1 d . . .
C14 C 0.2740(4) 0.0308(5) -0.4012(3) 0.0409(12) Uani 1 1 d . . .
H14A H 0.2801 0.0994 -0.4083 0.061 Uiso 1 1 calc R . .
H14B H 0.3060 -0.0005 -0.4314 0.061 Uiso 1 1 calc R . .
H14C H 0.3145 0.0462 -0.3567 0.061 Uiso 1 1 calc R . .
C15 C 0.1434(5) -0.1596(4) -0.4060(3) 0.0338(10) Uani 1 1 d . . .
H15A H 0.1850 -0.1475 -0.3624 0.051 Uiso 1 1 calc R . .
H15B H 0.1754 -0.1872 -0.4379 0.051 Uiso 1 1 calc R . .
H15C H 0.0651 -0.2136 -0.4134 0.051 Uiso 1 1 calc R . .
C16 C 0.0879(6) -0.0730(5) -0.4820(2) 0.0407(12) Uani 1 1 d . . .
H16A H 0.0078 -0.1191 -0.4881 0.061 Uiso 1 1 calc R . .
H16B H 0.1144 -0.1109 -0.5126 0.061 Uiso 1 1 calc R . .
H16C H 0.1013 -0.0028 -0.4895 0.061 Uiso 1 1 calc R . .
C17 C 0.0026(4) -0.2305(3) -0.1197(2) 0.0246(7) Uani 1 1 d . . .
C18 C 0.0451(4) -0.2922(4) -0.1656(2) 0.0288(8) Uani 1 1 d . . .
H18A H -0.0065 -0.3251 -0.2088 0.043 Uiso 1 1 calc R . .
H18B H 0.0499 -0.3503 -0.1494 0.043 Uiso 1 1 calc R . .
H18C H 0.1192 -0.2405 -0.1677 0.043 Uiso 1 1 calc R . .
C19 C -0.1135(4) -0.3151(4) -0.1178(3) 0.0345(10) Uani 1 1 d . . .
H19A H -0.1391 -0.2803 -0.0850 0.052 Uiso 1 1 calc R . .
H19B H -0.1090 -0.3775 -0.1072 0.052 Uiso 1 1 calc R . .
H19C H -0.1663 -0.3413 -0.1602 0.052 Uiso 1 1 calc R . .
C20 C 0.0836(5) -0.1802(4) -0.0521(2) 0.0354(10) Uani 1 1 d . . .
H20A H 0.1581 -0.1299 -0.0543 0.053 Uiso 1 1 calc R . .
H20B H 0.0866 -0.2390 -0.0360 0.053 Uiso 1 1 calc R . .
H20C H 0.0578 -0.1395 -0.0227 0.053 Uiso 1 1 calc R . .
N21 N -0.2496(3) -0.0073(3) -0.31299(17) 0.0224(6) Uani 1 1 d . . .
C22 C -0.2430(4) -0.0494(3) -0.3750(2) 0.0253(7) Uani 1 1 d . . .
H22 H -0.1709 -0.0301 -0.3814 0.030 Uiso 1 1 calc R . .
C23 C -0.3326(4) -0.1160(4) -0.4267(2) 0.0287(8) Uani 1 1 d . . .
H23 H -0.3212 -0.1412 -0.4674 0.034 Uiso 1 1 calc R . .
C24 C -0.4451(3) -0.1488(3) -0.42077(19) 0.0237(7) Uani 1 1 d . . .
C25 C -0.4543(3) -0.1087(3) -0.3609(2) 0.0256(7) Uani 1 1 d . . .
H25 H -0.5266 -0.1280 -0.3549 0.031 Uiso 1 1 calc R . .
C26 C -0.3603(3) -0.0395(3) -0.30753(19) 0.0225(7) Uani 1 1 d . . .
C27 C -0.3669(3) -0.0030(3) -0.24490(19) 0.0218(7) Uani 1 1 d . . .
C28 C -0.4673(4) -0.0261(3) -0.2259(2) 0.0259(7) Uani 1 1 d . . .
H28 H -0.5360 -0.0649 -0.2584 0.031 Uiso 1 1 calc R . .
C29 C -0.4693(3) 0.0049(3) -0.16286(19) 0.0225(7) Uani 1 1 d . . .
C30 C -0.3626(3) 0.0630(3) -0.11579(19) 0.0230(7) Uani 1 1 d . . .
H30 H -0.3586 0.0819 -0.0710 0.028 Uiso 1 1 calc R . .
C31 C -0.2671(3) 0.0909(3) -0.13572(19) 0.0217(7) Uani 1 1 d . . .
H31 H -0.1981 0.1331 -0.1035 0.026 Uiso 1 1 calc R . .
N32 N -0.2631(3) 0.0626(3) -0.19852(15) 0.0194(5) Uani 1 1 d . . .
C33 C -0.5456(4) -0.2235(4) -0.4794(2) 0.0279(8) Uani 1 1 d . . .
C34 C -0.5347(4) -0.3236(4) -0.5129(3) 0.0378(11) Uani 1 1 d . . .
H34A H -0.5299 -0.3641 -0.4822 0.057 Uiso 1 1 calc R . .
H34B H -0.4672 -0.2990 -0.5284 0.057 Uiso 1 1 calc R . .
H34C H -0.6002 -0.3719 -0.5496 0.057 Uiso 1 1 calc R . .
C35 C -0.5503(5) -0.1589(5) -0.5276(3) 0.0415(12) Uani 1 1 d . . .
H35A H -0.6145 -0.2068 -0.5651 0.062 Uiso 1 1 calc R . .
H35B H -0.4816 -0.1340 -0.5419 0.062 Uiso 1 1 calc R . .
H35C H -0.5578 -0.0950 -0.5066 0.062 Uiso 1 1 calc R . .
C36 C -0.6550(4) -0.2650(5) -0.4600(2) 0.0377(11) Uani 1 1 d . . .
H36A H -0.7162 -0.3190 -0.4977 0.057 Uiso 1 1 calc R . .
H36B H -0.6687 -0.2030 -0.4439 0.057 Uiso 1 1 calc R . .
H36C H -0.6506 -0.2997 -0.4260 0.057 Uiso 1 1 calc R . .
C37 C -0.5766(4) -0.0205(4) -0.1421(2) 0.0264(8) Uani 1 1 d . . .
C38 C -0.6774(4) -0.0609(5) -0.1991(2) 0.0357(10) Uani 1 1 d . . .
H38A H -0.6622 -0.0062 -0.2227 0.054 Uiso 1 1 calc R . .
H38B H -0.7430 -0.0713 -0.1830 0.054 Uiso 1 1 calc R . .
H38C H -0.6917 -0.1310 -0.2281 0.054 Uiso 1 1 calc R . .
C39 C -0.5639(4) 0.0852(5) -0.0959(3) 0.0399(11) Uani 1 1 d . . .
H39A H -0.5066 0.1081 -0.0559 0.060 Uiso 1 1 calc R . .
H39B H -0.6351 0.0706 -0.0859 0.060 Uiso 1 1 calc R . .
H39C H -0.5419 0.1438 -0.1167 0.060 Uiso 1 1 calc R . .
C40 C -0.5990(5) -0.1068(5) -0.1065(3) 0.0462(13) Uani 1 1 d . . .
H40A H -0.6080 -0.1747 -0.1353 0.069 Uiso 1 1 calc R . .
H40B H -0.6673 -0.1220 -0.0925 0.069 Uiso 1 1 calc R . .
H40C H -0.5362 -0.0792 -0.0686 0.069 Uiso 1 1 calc R . .
N41 N -0.0997(3) 0.2362(3) -0.27393(15) 0.0205(6) Uani 1 1 d . . .
C42 C -0.1548(3) 0.2264(3) -0.33552(19) 0.0225(7) Uani 1 1 d . . .
H42 H -0.2186 0.1581 -0.3591 0.027 Uiso 1 1 calc R . .
C43 C -0.1233(4) 0.3077(3) -0.3637(2) 0.0252(7) Uani 1 1 d . . .
H43 H -0.1659 0.2951 -0.4054 0.030 Uiso 1 1 calc R . .
C44 C -0.0260(4) 0.4134(3) -0.33177(19) 0.0230(7) Uani 1 1 d . . .
C45 C 0.0246(3) 0.4290(3) -0.26972(19) 0.0221(7) Uani 1 1 d . . .
H45 H 0.0871 0.4983 -0.2462 0.026 Uiso 1 1 calc R . .
C46 C -0.0134(3) 0.3444(3) -0.23866(18) 0.0197(6) Uani 1 1 d . . .
C47 C 0.0290(3) 0.3577(3) -0.17392(18) 0.0189(6) Uani 1 1 d . . .
C48 C 0.1096(3) 0.4591(3) -0.12735(19) 0.0204(6) Uani 1 1 d . . .
H48 H 0.1407 0.5231 -0.1410 0.024 Uiso 1 1 calc R . .
C49 C 0.1438(3) 0.4677(3) -0.06397(18) 0.0198(6) Uani 1 1 d . . .
C50 C 0.0942(3) 0.3682(3) -0.04610(19) 0.0228(7) Uani 1 1 d . . .
H50 H 0.1135 0.3697 -0.0024 0.027 Uiso 1 1 calc R . .
C51 C 0.0198(3) 0.2720(3) -0.09181(18) 0.0207(6) Uani 1 1 d . . .
H51 H -0.0102 0.2079 -0.0781 0.025 Uiso 1 1 calc R . .
N52 N -0.0157(3) 0.2597(3) -0.15642(15) 0.0188(5) Uani 1 1 d . . .
C53 C 0.0150(4) 0.4989(3) -0.3678(2) 0.0268(8) Uani 1 1 d . . .
C54 C 0.0388(5) 0.4491(5) -0.4295(2) 0.0387(11) Uani 1 1 d . . .
H54A H 0.0732 0.5062 -0.4502 0.058 Uiso 1 1 calc R . .
H54B H -0.0312 0.3893 -0.4594 0.058 Uiso 1 1 calc R . .
H54C H 0.0897 0.4200 -0.4182 0.058 Uiso 1 1 calc R . .
C55 C 0.1214(4) 0.6030(4) -0.3271(2) 0.0337(9) Uani 1 1 d . . .
H55A H 0.1066 0.6379 -0.2886 0.050 Uiso 1 1 calc R . .
H55B H 0.1461 0.6542 -0.3527 0.050 Uiso 1 1 calc R . .
H55C H 0.1798 0.5837 -0.3138 0.050 Uiso 1 1 calc R . .
C56 C -0.0750(5) 0.5325(4) -0.3859(3) 0.0369(10) Uani 1 1 d . . .
H56A H -0.0852 0.5702 -0.3465 0.055 Uiso 1 1 calc R . .
H56B H -0.1455 0.4666 -0.4103 0.055 Uiso 1 1 calc R . .
H56C H -0.0517 0.5821 -0.4126 0.055 Uiso 1 1 calc R . .
C57 C 0.2261(4) 0.5753(3) -0.0120(2) 0.0245(7) Uani 1 1 d . . .
C58 C 0.2783(4) 0.6699(3) -0.0405(2) 0.0295(8) Uani 1 1 d . . .
H58A H 0.3181 0.6518 -0.0708 0.044 Uiso 1 1 calc R . .
H58B H 0.3308 0.7372 -0.0056 0.044 Uiso 1 1 calc R . .
H58C H 0.2196 0.6813 -0.0634 0.044 Uiso 1 1 calc R . .
C59 C 0.1650(4) 0.6050(4) 0.0359(2) 0.0316(9) Uani 1 1 d . . .
H59A H 0.2182 0.6725 0.0705 0.047 Uiso 1 1 calc R . .
H59B H 0.1317 0.5447 0.0547 0.047 Uiso 1 1 calc R . .
H59C H 0.1062 0.6165 0.0133 0.047 Uiso 1 1 calc R . .
C60 C 0.3208(4) 0.5610(4) 0.0251(2) 0.0337(9) Uani 1 1 d . . .
H60A H 0.3588 0.5395 -0.0052 0.050 Uiso 1 1 calc R . .
H60B H 0.2893 0.5038 0.0462 0.050 Uiso 1 1 calc R . .
H60C H 0.3744 0.6308 0.0579 0.050 Uiso 1 1 calc R . .
Na1 Na 0.54012(19) 0.51746(19) -0.22957(13) 0.0434(5) Uani 1 1 d . . .
O71 O 0.6069(7) 0.3882(6) -0.2484(4) 0.0296(12) Uani 0.74(2) 1 d PD A 1
C72 C 0.5520(14) 0.2921(9) -0.3020(5) 0.067(4) Uani 0.74(2) 1 d PD A 1
H72A H 0.5759 0.3089 -0.3407 0.080 Uiso 0.74(2) 1 calc PR A 1
H72B H 0.4703 0.2636 -0.3112 0.080 Uiso 0.74(2) 1 calc PR A 1
C73 C 0.5819(12) 0.2066(8) -0.2857(6) 0.045(3) Uani 0.74(2) 1 d PD A 1
H73A H 0.5154 0.1430 -0.2828 0.054 Uiso 0.74(2) 1 calc PR A 1
H73B H 0.6135 0.1800 -0.3189 0.054 Uiso 0.74(2) 1 calc PR A 1
C74 C 0.6669(11) 0.2659(8) -0.2215(7) 0.0317(19) Uani 0.74(2) 1 d PD A 1
H74A H 0.7299 0.2493 -0.2208 0.038 Uiso 0.74(2) 1 calc PR A 1
H74B H 0.6333 0.2455 -0.1861 0.038 Uiso 0.74(2) 1 calc PR A 1
C75 C 0.7055(11) 0.3875(9) -0.2155(6) 0.041(2) Uani 0.74(2) 1 d PD A 1
H75A H 0.7315 0.4323 -0.1696 0.049 Uiso 0.74(2) 1 calc PR A 1
H75B H 0.7666 0.4166 -0.2365 0.049 Uiso 0.74(2) 1 calc PR A 1
O76 O 0.632(2) 0.4113(16) -0.2484(12) 0.0296(12) Uani 0.26(2) 1 d PD A 2
C77 C 0.611(4) 0.329(2) -0.3059(11) 0.067(4) Uani 0.26(2) 1 d PD A 2
H77A H 0.6719 0.3564 -0.3276 0.080 Uiso 0.26(2) 1 calc PR A 2
H77B H 0.5396 0.3074 -0.3363 0.080 Uiso 0.26(2) 1 calc PR A 2
C78 C 0.608(4) 0.2328(19) -0.2834(17) 0.045(3) Uani 0.26(2) 1 d PD A 2
H78A H 0.5311 0.1832 -0.2821 0.054 Uiso 0.26(2) 1 calc PR A 2
H78B H 0.6330 0.1899 -0.3123 0.054 Uiso 0.26(2) 1 calc PR A 2
C79 C 0.686(4) 0.286(3) -0.2169(19) 0.0317(19) Uani 0.26(2) 1 d PD A 2
H79A H 0.7545 0.2797 -0.2164 0.038 Uiso 0.26(2) 1 calc PR A 2
H79B H 0.6499 0.2522 -0.1855 0.038 Uiso 0.26(2) 1 calc PR A 2
C80 C 0.713(4) 0.407(3) -0.2006(16) 0.041(2) Uani 0.26(2) 1 d PD A 2
H80A H 0.7061 0.4327 -0.1566 0.049 Uiso 0.26(2) 1 calc PR A 2
H80B H 0.7894 0.4536 -0.2028 0.049 Uiso 0.26(2) 1 calc PR A 2
O81 O 0.6599(4) 0.6261(3) -0.2812(2) 0.0474(10) Uani 1 1 d D A .
C82 C 0.7226(6) 0.7393(4) -0.2793(3) 0.0486(14) Uani 1 1 d D . .
H82A H 0.7741 0.7850 -0.2360 0.058 Uiso 1 1 calc R A .
H82B H 0.6726 0.7700 -0.2909 0.058 Uiso 1 1 calc R . .
C83 C 0.7882(6) 0.7327(5) -0.3310(3) 0.0520(15) Uani 1 1 d D A .
H83A H 0.8088 0.7963 -0.3484 0.062 Uiso 1 1 calc R . .
H83B H 0.8565 0.7295 -0.3130 0.062 Uiso 1 1 calc R . .
C84 C 0.7045(6) 0.6266(5) -0.3819(3) 0.0533(15) Uani 1 1 d D . .
H84A H 0.7407 0.5976 -0.4109 0.064 Uiso 1 1 calc R A .
H84B H 0.6457 0.6355 -0.4080 0.064 Uiso 1 1 calc R . .
C85 C 0.6585(7) 0.5539(5) -0.3395(3) 0.0562(16) Uani 1 1 d D A .
H85A H 0.5815 0.4947 -0.3618 0.067 Uiso 1 1 calc R . .
H85B H 0.7056 0.5197 -0.3290 0.067 Uiso 1 1 calc R . .
O91 O 0.5907(5) 0.6610(5) -0.1329(3) 0.0690(15) Uani 1 1 d . A .
C92 C 0.5819(12) 0.6448(11) -0.0720(5) 0.099(4) Uani 1 1 d . . .
H92A H 0.5975 0.5841 -0.0672 0.119 Uiso 1 1 calc R A .
H92B H 0.5059 0.6261 -0.0673 0.119 Uiso 1 1 calc R . .
C93 C 0.6653(14) 0.7496(12) -0.0229(5) 0.123(5) Uani 1 1 d . A .
H93A H 0.7391 0.7524 -0.0131 0.147 Uiso 1 1 calc R . .
H93B H 0.6417 0.7588 0.0176 0.147 Uiso 1 1 calc R . .
C94 C 0.6694(10) 0.8396(9) -0.0548(5) 0.084(3) Uani 1 1 d . . .
H94A H 0.6168 0.8662 -0.0432 0.100 Uiso 1 1 calc R A .
H94B H 0.7455 0.9028 -0.0420 0.100 Uiso 1 1 calc R . .
C95 C 0.6346(8) 0.7789(7) -0.1260(4) 0.072(2) Uani 1 1 d . A .
H95A H 0.5766 0.7920 -0.1491 0.086 Uiso 1 1 calc R . .
H95B H 0.6994 0.8052 -0.1445 0.086 Uiso 1 1 calc R . .
O101 O 0.4201(7) 0.4031(7) -0.1800(5) 0.0427(19) Uani 0.573(8) 1 d PD A 1
C102 C 0.4141(9) 0.3077(9) -0.1639(6) 0.047(2) Uani 0.573(8) 1 d PD A 1
H10A H 0.4388 0.3234 -0.1165 0.056 Uiso 0.573(8) 1 calc PR A 1
H10B H 0.4607 0.2813 -0.1848 0.056 Uiso 0.573(8) 1 calc PR A 1
C103 C 0.2911(11) 0.2240(11) -0.1902(8) 0.043(3) Uani 0.573(8) 1 d PD A 1
H10C H 0.2716 0.1902 -0.2375 0.051 Uiso 0.573(8) 1 calc PR A 1
H10D H 0.2703 0.1652 -0.1688 0.051 Uiso 0.573(8) 1 calc PR A 1
C104 C 0.2360(14) 0.2947(14) -0.1732(12) 0.055(5) Uani 0.573(8) 1 d PD A 1
H10E H 0.2133 0.2888 -0.1326 0.066 Uiso 0.573(8) 1 calc PR A 1
H10F H 0.1693 0.2721 -0.2082 0.066 Uiso 0.573(8) 1 calc PR A 1
C105 C 0.3250(9) 0.4120(9) -0.1649(7) 0.042(2) Uani 0.573(8) 1 d PD A 1
H10G H 0.2974 0.4445 -0.1946 0.050 Uiso 0.573(8) 1 calc PR A 1
H10H H 0.3455 0.4590 -0.1199 0.050 Uiso 0.573(8) 1 calc PR A 1
O106 O 0.3876(10) 0.3732(9) -0.2103(7) 0.0427(19) Uani 0.427(8) 1 d PD A 2
C107 C 0.3810(13) 0.2712(12) -0.2070(9) 0.047(2) Uani 0.427(8) 1 d PD A 2
H10I H 0.4546 0.2833 -0.1839 0.056 Uiso 0.427(8) 1 calc PR A 2
H10J H 0.3599 0.2213 -0.2512 0.056 Uiso 0.427(8) 1 calc PR A 2
C108 C 0.2948(18) 0.2194(17) -0.1717(12) 0.043(3) Uani 0.427(8) 1 d PD A 2
H10K H 0.2341 0.1470 -0.1998 0.051 Uiso 0.427(8) 1 calc PR A 2
H10L H 0.3292 0.2092 -0.1323 0.051 Uiso 0.427(8) 1 calc PR A 2
C109 C 0.251(2) 0.299(2) -0.1544(17) 0.055(5) Uani 0.427(8) 1 d PD A 2
H10M H 0.2810 0.3401 -0.1077 0.066 Uiso 0.427(8) 1 calc PR A 2
H10N H 0.1687 0.2603 -0.1648 0.066 Uiso 0.427(8) 1 calc PR A 2
C110 C 0.2907(12) 0.3775(12) -0.1946(9) 0.042(2) Uani 0.427(8) 1 d PD A 2
H11A H 0.2315 0.3540 -0.2344 0.050 Uiso 0.427(8) 1 calc PR A 2
H11B H 0.3107 0.4533 -0.1696 0.050 Uiso 0.427(8) 1 calc PR A 2
O111 O 0.3939(4) 0.4750(5) -0.3160(4) 0.089(2) Uani 1 1 d . A .
C112 C 0.3901(7) 0.5401(8) -0.3568(6) 0.088(3) Uani 1 1 d . . .
H11C H 0.4657 0.5987 -0.3531 0.106 Uiso 1 1 calc R A .
H11D H 0.3426 0.5742 -0.3465 0.106 Uiso 1 1 calc R . .
C113 C 0.3357(8) 0.4507(7) -0.4287(5) 0.079(3) Uani 1 1 d . A .
H11E H 0.2852 0.4669 -0.4565 0.094 Uiso 1 1 calc R . .
H11F H 0.3946 0.4504 -0.4498 0.094 Uiso 1 1 calc R . .
C114 C 0.2717(7) 0.3416(7) -0.4157(6) 0.079(3) Uani 1 1 d . . .
H11G H 0.1913 0.3063 -0.4378 0.095 Uiso 1 1 calc R A .
H11H H 0.3011 0.2905 -0.4303 0.095 Uiso 1 1 calc R . .
C115 C 0.2912(6) 0.3739(7) -0.3431(6) 0.080(3) Uani 1 1 d . A .
H11I H 0.2288 0.3840 -0.3313 0.095 Uiso 1 1 calc R . .
H11J H 0.2958 0.3155 -0.3263 0.095 Uiso 1 1 calc R . .

loop_
_atom_site_aniso_label
_atom_site_aniso_U_11
_atom_site_aniso_U_22
_atom_site_aniso_U_33
_atom_site_aniso_U_23
_atom_site_aniso_U_13
_atom_site_aniso_U_12
Ta1 0.01896(8) 0.01228(7) 0.02239(8) 0.00686(5) 0.00839(5) 0.00709(5)
N1 0.0203(14) 0.0161(13) 0.0253(14) 0.0112(11) 0.0114(11) 0.0085(11)
C2 0.0197(16) 0.0175(15) 0.0251(16) 0.0099(12) 0.0099(13) 0.0081(12)
C3 0.0253(18) 0.0194(16) 0.0256(17) 0.0118(13) 0.0126(14) 0.0105(14)
C4 0.0207(16) 0.0178(15) 0.0260(16) 0.0103(12) 0.0111(13) 0.0090(13)
C5 0.0250(18) 0.0198(16) 0.0285(17) 0.0136(13) 0.0132(14) 0.0127(14)
C6 0.0249(17) 0.0147(14) 0.0268(16) 0.0101(12) 0.0129(14) 0.0104(13)
C7 0.0242(17) 0.0162(14) 0.0256(16) 0.0116(12) 0.0112(13) 0.0102(13)
C8 0.0264(18) 0.0168(15) 0.0271(17) 0.0107(13) 0.0115(14) 0.0120(13)
C9 0.0238(17) 0.0169(15) 0.0259(16) 0.0104(12) 0.0100(13) 0.0107(13)
C10 0.033(2) 0.0209(16) 0.0241(16) 0.0118(13) 0.0140(15) 0.0149(15)
C11 0.0291(19) 0.0191(16) 0.0266(17) 0.0124(13) 0.0145(14) 0.0140(14)
N12 0.0238(15) 0.0179(13) 0.0260(15) 0.0106(11) 0.0128(12) 0.0116(12)
C13 0.0243(18) 0.0268(18) 0.0299(18) 0.0123(15) 0.0139(15) 0.0144(15)
C14 0.028(2) 0.038(3) 0.063(3) 0.018(2) 0.027(2) 0.015(2)
C15 0.045(3) 0.029(2) 0.044(2) 0.0168(18) 0.025(2) 0.025(2)
C16 0.061(4) 0.051(3) 0.0234(19) 0.0104(19) 0.014(2) 0.038(3)
C17 0.033(2) 0.0242(18) 0.0271(17) 0.0158(14) 0.0140(15) 0.0175(16)
C18 0.041(2) 0.0267(19) 0.032(2) 0.0161(16) 0.0160(18) 0.0222(18)
C19 0.043(3) 0.026(2) 0.044(3) 0.0205(18) 0.024(2) 0.0173(19)
C20 0.046(3) 0.039(3) 0.033(2) 0.0157(19) 0.012(2) 0.028(2)
N21 0.0233(15) 0.0157(13) 0.0266(15) 0.0051(11) 0.0114(12) 0.0069(11)
C22 0.0247(19) 0.0225(17) 0.0258(17) 0.0036(13) 0.0109(14) 0.0090(14)
C23 0.026(2) 0.0251(19) 0.0267(18) 0.0007(14) 0.0094(15) 0.0073(15)
C24 0.0208(17) 0.0204(16) 0.0255(17) 0.0037(13) 0.0066(13) 0.0070(13)
C25 0.0207(18) 0.0226(17) 0.0282(18) 0.0053(14) 0.0092(14) 0.0060(14)
C26 0.0196(17) 0.0202(16) 0.0238(16) 0.0041(13) 0.0078(13) 0.0066(13)
C27 0.0196(16) 0.0204(16) 0.0240(16) 0.0051(13) 0.0086(13) 0.0079(13)
C28 0.0214(18) 0.0250(18) 0.0281(18) 0.0056(14) 0.0089(14) 0.0086(14)
C29 0.0217(17) 0.0198(16) 0.0271(17) 0.0089(13) 0.0120(14) 0.0084(13)
C30 0.0216(17) 0.0212(16) 0.0258(17) 0.0077(13) 0.0100(14) 0.0085(14)
C31 0.0187(16) 0.0197(16) 0.0246(16) 0.0050(13) 0.0078(13) 0.0074(13)
N32 0.0192(14) 0.0166(13) 0.0221(14) 0.0063(10) 0.0056(11) 0.0080(11)
C33 0.026(2) 0.0238(18) 0.0274(18) 0.0038(14) 0.0074(15) 0.0079(15)
C34 0.029(2) 0.027(2) 0.044(3) -0.0026(18) 0.0026(19) 0.0097(18)
C35 0.041(3) 0.035(3) 0.036(2) 0.013(2) 0.001(2) 0.008(2)
C36 0.022(2) 0.043(3) 0.034(2) 0.0031(19) 0.0061(17) 0.0081(18)
C37 0.0225(18) 0.0254(18) 0.0319(19) 0.0110(15) 0.0128(15) 0.0093(15)
C38 0.023(2) 0.043(3) 0.037(2) 0.0103(19) 0.0109(17) 0.0117(19)
C39 0.028(2) 0.038(3) 0.050(3) 0.003(2) 0.016(2) 0.0148(19)
C40 0.035(3) 0.054(3) 0.064(4) 0.037(3) 0.028(3) 0.021(2)
N41 0.0247(15) 0.0160(13) 0.0205(13) 0.0062(10) 0.0059(11) 0.0092(12)
C42 0.0242(18) 0.0191(16) 0.0250(17) 0.0062(13) 0.0060(13) 0.0113(14)
C43 0.030(2) 0.0213(17) 0.0251(17) 0.0091(13) 0.0037(14) 0.0127(15)
C44 0.0266(18) 0.0169(15) 0.0260(17) 0.0082(13) 0.0081(14) 0.0098(14)
C45 0.0243(18) 0.0159(15) 0.0258(17) 0.0079(12) 0.0083(14) 0.0082(13)
C46 0.0230(17) 0.0149(14) 0.0212(15) 0.0061(11) 0.0051(12) 0.0089(12)
C47 0.0194(16) 0.0147(14) 0.0262(16) 0.0079(12) 0.0080(13) 0.0099(12)
C48 0.0213(17) 0.0142(14) 0.0267(17) 0.0082(12) 0.0067(13) 0.0084(12)
C49 0.0177(16) 0.0154(14) 0.0253(16) 0.0060(12) 0.0047(12) 0.0073(12)
C50 0.0274(19) 0.0169(15) 0.0239(16) 0.0073(12) 0.0074(14) 0.0096(14)
C51 0.0216(17) 0.0172(15) 0.0244(16) 0.0089(12) 0.0074(13) 0.0087(13)
N52 0.0223(15) 0.0157(13) 0.0230(14) 0.0089(10) 0.0091(11) 0.0107(11)
C53 0.033(2) 0.0210(17) 0.0276(18) 0.0133(14) 0.0097(16) 0.0108(15)
C54 0.052(3) 0.039(3) 0.033(2) 0.0170(19) 0.022(2) 0.022(2)
C55 0.036(2) 0.0242(19) 0.035(2) 0.0155(17) 0.0087(18) 0.0062(17)
C56 0.045(3) 0.027(2) 0.042(3) 0.0185(19) 0.006(2) 0.018(2)
C57 0.0253(19) 0.0174(16) 0.0258(17) 0.0058(13) 0.0010(14) 0.0078(14)
C58 0.029(2) 0.0172(16) 0.031(2) 0.0061(14) 0.0019(16) 0.0038(15)
C59 0.039(2) 0.0223(18) 0.031(2) 0.0029(15) 0.0080(17) 0.0145(17)
C60 0.028(2) 0.027(2) 0.037(2) 0.0060(17) -0.0025(17) 0.0105(17)
Na1 0.0403(12) 0.0356(11) 0.0744(16) 0.0309(11) 0.0318(11) 0.0242(9)
O71 0.030(4) 0.017(3) 0.0417(18) 0.013(2) 0.009(2) 0.009(3)
C72 0.106(11) 0.023(5) 0.046(4) -0.007(3) -0.028(6) 0.031(5)
C73 0.066(8) 0.022(4) 0.042(3) 0.002(4) 0.002(4) 0.024(5)
C74 0.031(6) 0.024(4) 0.041(3) 0.012(4) 0.012(3) 0.013(4)
C75 0.038(3) 0.026(4) 0.053(6) 0.010(4) 0.005(4) 0.013(4)
O76 0.030(4) 0.017(3) 0.0417(18) 0.013(2) 0.009(2) 0.009(3)
C77 0.106(11) 0.023(5) 0.046(4) -0.007(3) -0.028(6) 0.031(5)
C78 0.066(8) 0.022(4) 0.042(3) 0.002(4) 0.002(4) 0.024(5)
C79 0.031(6) 0.024(4) 0.041(3) 0.012(4) 0.012(3) 0.013(4)
C80 0.038(3) 0.026(4) 0.053(6) 0.010(4) 0.005(4) 0.013(4)
O81 0.050(2) 0.0288(18) 0.060(3) 0.0116(17) 0.026(2) 0.0129(17)
C82 0.064(4) 0.020(2) 0.052(3) 0.012(2) 0.018(3) 0.010(2)
C83 0.049(3) 0.040(3) 0.055(4) 0.016(3) 0.015(3) 0.009(3)
C84 0.053(4) 0.046(3) 0.060(4) 0.014(3) 0.016(3) 0.023(3)
C85 0.067(4) 0.040(3) 0.064(4) 0.013(3) 0.030(3) 0.024(3)
O91 0.080(4) 0.066(3) 0.070(3) 0.023(3) 0.041(3) 0.036(3)
C92 0.152(11) 0.134(10) 0.074(6) 0.055(7) 0.048(7) 0.105(10)
C93 0.198(15) 0.166(13) 0.056(5) 0.015(7) 0.028(7) 0.141(13)
C94 0.110(8) 0.080(6) 0.085(6) 0.032(5) 0.059(6) 0.053(6)
C95 0.084(6) 0.059(5) 0.074(5) 0.020(4) 0.044(5) 0.027(4)
O101 0.041(5) 0.038(4) 0.068(6) 0.027(4) 0.033(4) 0.024(4)
C102 0.046(5) 0.046(5) 0.068(6) 0.030(5) 0.027(5) 0.029(4)
C103 0.036(3) 0.035(3) 0.066(10) 0.028(5) 0.021(5) 0.016(2)
C104 0.037(6) 0.045(4) 0.090(15) 0.018(7) 0.033(9) 0.021(4)
C105 0.034(5) 0.037(5) 0.064(7) 0.017(4) 0.026(5) 0.020(4)
O106 0.041(5) 0.038(4) 0.068(6) 0.027(4) 0.033(4) 0.024(4)
C107 0.046(5) 0.046(5) 0.068(6) 0.030(5) 0.027(5) 0.029(4)
C108 0.036(3) 0.035(3) 0.066(10) 0.028(5) 0.021(5) 0.016(2)
C109 0.037(6) 0.045(4) 0.090(15) 0.018(7) 0.033(9) 0.021(4)
C110 0.034(5) 0.037(5) 0.064(7) 0.017(4) 0.026(5) 0.020(4)
O111 0.037(3) 0.064(3) 0.150(6) 0.070(4) -0.001(3) 0.002(2)
C112 0.048(4) 0.067(5) 0.145(10) 0.070(6) 0.013(5) 0.011(4)
C113 0.071(5) 0.064(5) 0.125(8) 0.057(6) 0.043(6) 0.034(4)
C114 0.059(5) 0.048(4) 0.153(10) 0.055(5) 0.045(5) 0.029(4)
C115 0.039(4) 0.050(4) 0.140(9) 0.052(5) 0.009(4) 0.006(3)

loop_
_atom_type_symbol
_atom_type_description
_atom_type_scat_dispersion_real
_atom_type_scat_dispersion_imag
_atom_type_scat_source
C C 0.0033 0.0016 'International Tables Vol C Tables 4.2.6.8 and 6.1.1.4'
H H 0.0000 0.0000 'International Tables Vol C Tables 4.2.6.8 and 6.1.1.4'
N N 0.0061 0.0033 'International Tables Vol C Tables 4.2.6.8 and 6.1.1.4'
Ta Ta -0.7052 6.5227 'International Tables Vol C Tables 4.2.6.8 and 6.1.1.4'
O O 0.0106 0.0060 'International Tables Vol C Tables 4.2.6.8 and 6.1.1.4'
Na Na 0.0362 0.0249 'International Tables Vol C Tables 4.2.6.8 and 6.1.1.4'

loop_
_exptl_crystal_face_index_h
_exptl_crystal_face_index_k
_exptl_crystal_face_index_l
_exptl_crystal_face_perp_dist
0.00 0.00 -1.00 0.0600
0.00 0.00 1.00 0.0600
-1.00 1.00 0.00 0.1100
1.00 -1.00 0.00 0.1100
0.00 -2.00 1.00 0.1600
2.00 0.00 -1.00 0.1500
-2.00 0.00 1.00 0.2100

loop_
_geom_angle_atom_site_label_1
_geom_angle_atom_site_label_2
_geom_angle_atom_site_label_3
_geom_angle
N1 Ta1 N41 90.15(12)
N1 Ta1 N21 90.03(13)
N41 Ta1 N21 91.46(13)
N1 Ta1 N52 105.50(12)
N41 Ta1 N52 74.26(12)
N21 Ta1 N52 158.64(13)
N1 Ta1 N32 156.07(12)
N41 Ta1 N32 107.73(13)
N21 Ta1 N32 74.14(12)
N52 Ta1 N32 94.82(12)
N1 Ta1 N12 74.21(12)
N41 Ta1 N12 156.38(14)
N21 Ta1 N12 105.85(13)
N52 Ta1 N12 92.66(12)
N32 Ta1 N12 92.65(12)
C2 N1 C6 114.1(3)
C2 N1 Ta1 127.7(2)
C6 N1 Ta1 117.7(2)
C3 C2 N1 124.2(3)
C2 C3 C4 121.4(3)
C5 C4 C3 115.8(3)
C5 C4 C13 124.0(3)
C3 C4 C13 120.2(3)
C4 C5 C6 122.1(3)
C7 C6 N1 114.2(3)
C7 C6 C5 124.4(3)
N1 C6 C5 121.4(3)
C6 C7 N12 114.6(3)
C6 C7 C8 125.4(3)
N12 C7 C8 120.0(3)
C9 C8 C7 122.2(3)
C8 C9 C10 116.6(3)
C8 C9 C17 124.3(3)
C10 C9 C17 119.0(3)
C11 C10 C9 119.6(3)
C10 C11 N12 125.2(3)
C11 N12 C7 115.9(3)
C11 N12 Ta1 128.4(3)
C7 N12 Ta1 115.5(2)
C15 C13 C4 112.0(3)
C15 C13 C14 108.3(4)
C4 C13 C14 109.5(4)
C15 C13 C16 107.9(4)
C4 C13 C16 110.2(4)
C14 C13 C16 108.9(4)
C9 C17 C20 109.0(4)
C9 C17 C18 112.9(3)
C20 C17 C18 109.0(4)
C9 C17 C19 108.2(4)
C20 C17 C19 110.2(4)
C18 C17 C19 107.5(4)
C22 N21 C26 114.2(3)
C22 N21 Ta1 126.6(3)
C26 N21 Ta1 118.8(2)
C23 C22 N21 124.6(4)
C22 C23 C24 120.9(4)
C25 C24 C23 115.9(4)
C25 C24 C33 123.5(4)
C23 C24 C33 120.6(4)
C24 C25 C26 122.6(4)
C27 C26 C25 124.0(4)
C27 C26 N21 114.0(3)
C25 C26 N21 121.8(3)
C26 C27 N32 114.8(3)
C26 C27 C28 125.4(4)
N32 C27 C28 119.8(3)
C29 C28 C27 123.0(4)
C28 C29 C30 115.9(4)
C28 C29 C37 123.3(4)
C30 C29 C37 120.9(3)
C31 C30 C29 119.9(4)
C30 C31 N32 125.1(4)
C31 N32 C27 116.0(3)
C31 N32 Ta1 127.2(3)
C27 N32 Ta1 116.8(2)
C36 C33 C34 108.1(4)
C36 C33 C24 111.8(4)
C34 C33 C24 109.9(4)
C36 C33 C35 108.4(4)
C34 C33 C35 109.0(4)
C24 C33 C35 109.6(4)
C29 C37 C40 109.7(4)
C29 C37 C38 112.7(4)
C40 C37 C38 109.5(4)
C29 C37 C39 109.5(4)
C40 C37 C39 108.5(4)
C38 C37 C39 106.9(4)
C42 N41 C46 114.5(3)
C42 N41 Ta1 127.5(3)
C46 N41 Ta1 117.5(2)
C43 C42 N41 124.3(4)
C42 C43 C44 121.5(4)
C45 C44 C43 115.9(3)
C45 C44 C53 124.0(4)
C43 C44 C53 120.2(4)
C44 C45 C46 122.2(4)
C47 C46 N41 114.2(3)
C47 C46 C45 125.1(3)
N41 C46 C45 120.7(3)
C46 C47 N52 114.1(3)
C46 C47 C48 125.3(3)
N52 C47 C48 120.6(3)
C49 C48 C47 122.5(3)
C48 C49 C50 116.4(3)
C48 C49 C57 124.2(3)
C50 C49 C57 119.3(3)
C51 C50 C49 119.9(4)
C50 C51 N52 125.3(3)
C51 N52 C47 115.1(3)
C51 N52 Ta1 128.1(2)
C47 N52 Ta1 116.4(2)
C44 C53 C55 112.4(4)
C44 C53 C56 109.5(4)
C55 C53 C56 107.7(4)
C44 C53 C54 109.2(4)
C55 C53 C54 108.4(4)
C56 C53 C54 109.6(4)
C49 C57 C58 112.1(3)
C49 C57 C59 109.1(3)
C58 C57 C59 109.1(4)
C49 C57 C60 109.6(3)
C58 C57 C60 108.3(4)
C59 C57 C60 108.6(4)
O111 Na1 O81 87.5(2)
O111 Na1 O101 92.3(3)
O81 Na1 O101 178.0(3)
O111 Na1 O76 114.3(7)
O81 Na1 O76 84.0(6)
O101 Na1 O76 94.3(6)
O111 Na1 O71 110.8(3)
O81 Na1 O71 91.7(2)
O101 Na1 O71 86.5(3)
O76 Na1 O71 8.7(5)
O111 Na1 O106 77.9(4)
O81 Na1 O106 162.3(4)
O101 Na1 O106 16.5(3)
O76 Na1 O106 92.8(6)
O71 Na1 O106 84.3(3)
O111 Na1 O91 120.9(3)
O81 Na1 O91 96.52(19)
O101 Na1 O91 85.3(3)
O76 Na1 O91 124.9(6)
O71 Na1 O91 127.9(3)
O106 Na1 O91 99.5(3)
O111 Na1 C85 78.1(3)
O81 Na1 C85 26.45(15)
O101 Na1 C85 151.6(3)
O76 Na1 C85 66.6(6)
O71 Na1 C85 72.6(2)
O106 Na1 C85 137.8(4)
O91 Na1 C85 122.6(2)
C72 O71 C75 106.0(6)
C72 O71 Na1 121.9(6)
C75 O71 Na1 132.1(5)
O71 C72 C73 108.2(6)
C74 C73 C72 104.7(6)
C73 C74 C75 103.5(6)
O71 C75 C74 104.0(8)
C77 O76 C80 105.1(16)
C77 O76 Na1 128(2)
C80 O76 Na1 126(2)
O76 C77 C78 104.8(16)
C79 C78 C77 103.8(14)
C78 C79 C80 105.2(13)
O76 C80 C79 105.8(14)
C82 O81 C85 110.0(4)
C82 O81 Na1 141.2(3)
C85 O81 Na1 108.2(3)
O81 C82 C83 103.1(4)
C84 C83 C82 102.0(5)
C83 C84 C85 100.3(5)
O81 C85 C84 105.9(5)
O81 C85 Na1 45.4(2)
C84 C85 Na1 147.3(4)
C92 O91 C95 108.7(7)
C92 O91 Na1 124.5(6)
C95 O91 Na1 126.9(5)
O91 C92 C93 106.5(10)
C92 C93 C94 104.2(9)
C95 C94 C93 102.5(8)
O91 C95 C94 107.8(7)
C102 O101 C105 105.4(7)
C102 O101 Na1 130.8(6)
C105 O101 Na1 123.6(6)
O101 C102 C103 103.4(8)
C104 C103 C102 101.8(11)
C103 C104 C105 104.8(9)
O101 C105 C104 106.0(8)
C107 O106 C110 108.4(9)
C107 O106 Na1 125.2(8)
C110 O106 Na1 126.2(8)
O106 C107 C108 109.3(10)
C109 C108 C107 104.9(10)
C108 C109 C110 105.7(12)
O106 C110 C109 106.0(10)
C112 O111 C115 104.5(6)
C112 O111 Na1 127.5(5)
C115 O111 Na1 127.8(5)
O111 C112 C113 102.8(8)
C114 C113 C112 103.7(8)
C115 C114 C113 103.4(8)
O111 C115 C114 107.9(7)

loop_
_geom_bond_atom_site_label_1
_geom_bond_atom_site_label_2
_geom_bond_distance
Ta1 N1 2.083(3)
Ta1 N41 2.086(3)
Ta1 N21 2.095(4)
Ta1 N52 2.150(3)
Ta1 N32 2.159(3)
Ta1 N12 2.162(3)
N1 C2 1.404(4)
N1 C6 1.416(5)
C2 C3 1.354(5)
C3 C4 1.450(5)
C4 C5 1.360(5)
C4 C13 1.522(5)
C5 C6 1.433(5)
C6 C7 1.396(5)
C7 N12 1.408(5)
C7 C8 1.431(5)
C8 C9 1.371(5)
C9 C10 1.442(5)
C9 C17 1.524(5)
C10 C11 1.360(5)
C11 N12 1.376(5)
C13 C15 1.522(6)
C13 C14 1.531(6)
C13 C16 1.539(7)
C17 C20 1.534(7)
C17 C18 1.537(6)
C17 C19 1.541(6)
N21 C22 1.399(5)
N21 C26 1.422(5)
C22 C23 1.361(6)
C23 C24 1.448(6)
C24 C25 1.364(6)
C24 C33 1.532(6)
C25 C26 1.416(6)
C26 C27 1.394(5)
C27 N32 1.411(5)
C27 C28 1.423(5)
C28 C29 1.369(6)
C29 C30 1.441(6)
C29 C37 1.523(6)
C30 C31 1.365(5)
C31 N32 1.368(5)
C33 C36 1.523(6)
C33 C34 1.532(7)
C33 C35 1.542(7)
C37 C40 1.523(7)
C37 C38 1.530(7)
C37 C39 1.544(7)
N41 C42 1.398(5)
N41 C46 1.424(5)
C42 C43 1.349(5)
C43 C44 1.445(6)
C44 C45 1.362(6)
C44 C53 1.525(5)
C45 C46 1.434(5)
C46 C47 1.395(5)
C47 N52 1.409(5)
C47 C48 1.423(5)
C48 C49 1.363(5)
C49 C50 1.436(5)
C49 C57 1.524(5)
C50 C51 1.358(5)
C51 N52 1.379(5)
C53 C55 1.527(6)
C53 C56 1.536(7)
C53 C54 1.540(7)
C57 C58 1.525(6)
C57 C59 1.538(6)
C57 C60 1.548(6)
Na1 O111 2.323(6)
Na1 O81 2.326(4)
Na1 O101 2.334(8)
Na1 O76 2.35(2)
Na1 O71 2.364(7)
Na1 O106 2.377(11)
Na1 O91 2.382(6)
Na1 C85 3.105(7)
O71 C72 1.412(8)
O71 C75 1.447(9)
C72 C73 1.520(10)
C73 C74 1.500(9)
C74 C75 1.531(9)
O76 C77 1.424(15)
O76 C80 1.445(14)
C77 C78 1.522(15)
C78 C79 1.500(15)
C79 C80 1.523(15)
O81 C82 1.438(6)
O81 C85 1.455(7)
C82 C83 1.558(8)
C83 C84 1.508(8)
C84 C85 1.522(9)
O91 C92 1.411(11)
O91 C95 1.469(10)
C92 C93 1.480(18)
C93 C94 1.553(16)
C94 C95 1.510(13)
O101 C102 1.432(10)
O101 C105 1.445(9)
C102 C103 1.520(13)
C103 C104 1.515(11)
C104 C105 1.529(14)
O106 C107 1.420(12)
O106 C110 1.449(12)
C107 C108 1.513(13)
C108 C109 1.501(13)
C109 C110 1.518(15)
O111 C112 1.419(10)
O111 C115 1.435(9)
C112 C113 1.632(15)
C113 C114 1.519(10)
C114 C115 1.512(15)
